data_2012766
loop_
_publ_author_name
'Anzellotti, Atilio'
'Brice\~no, Alexander'
'Delgado, Gerzon'
'D\'iaz de Delgado, Graciela'
'Fontal, Bernardo'

_publ_section_title
;<i>cis</i>-Dichloro[tris(diphenylphosphinoethyl)amine]ruthenium(II)--chloroform--water
 (1/2.5/1)
;
_journal_issue 6
_journal_name_full 'Acta Crystallographica Section C'
_journal_page_first m355
_journal_page_last m357
_journal_paper_doi 10.1107/S0108270102008004
_journal_volume 58
_journal_year 2002
_chemical_formula_iupac '[Ru Cl2 (C42 H42 N1 P3)], 2.5C1 H1 Cl3, H2 O'
_chemical_formula_moiety 'C42 H42 Cl2 N1 P3 Ru1, 2.5C1 H1 Cl3, H2 O'
_chemical_formula_sum 'C44.4 H46.5 Cl9.5 N O P3 Ru'
_chemical_formula_weight 1140.88
_chemical_name_systematic
;
cis-dicloro [tris-(diphenylphosphinoethyl)amine] ruthenium (II)
chloform solvate
;
_space_group_IT_number 14
_symmetry_cell_setting monoclinic
_symmetry_space_group_name_Hall '-P 2ybc'
_symmetry_space_group_name_H-M 'P 1 21/c 1'
_atom_sites_solution_hydrogens geom
_atom_sites_solution_primary direct
_atom_sites_solution_secondary difmap
_audit_creation_method SHELXL-97
_cell_angle_alpha 90.00
_cell_angle_beta 109.260(10)
_cell_angle_gamma 90.00
_cell_formula_units_Z 4
_cell_length_a 17.541(2)
_cell_length_b 12.1120(10)
_cell_length_c 24.950(3)
_cell_measurement_reflns_used 80
_cell_measurement_temperature 293(2)
_cell_measurement_theta_max 20
_cell_measurement_theta_min 10
_cell_volume 5004.1(10)
_computing_cell_refinement 'LEAST in UCLA Crystallographic Package'
_computing_data_collection 'COLLECT in UCLA Crystallographic Package (Strouse, 1988)'
_computing_data_reduction 'REDUCE in UCLA Crystallographic Package'
_computing_molecular_graphics 'SHELXTL (Siemens, 1994)'
_computing_publication_material SHELXTL
_computing_structure_refinement 'SHELXL97 (Sheldrick, 1997)'
_computing_structure_solution 'SHELXS97 (Sheldrick, 1997)'
_diffrn_ambient_temperature 293(2)
_diffrn_measured_fraction_theta_full 1.000
_diffrn_measured_fraction_theta_max 1.000
_diffrn_measurement_device_type 'Nicolet P3/F (Crystal Logic)'
_diffrn_measurement_method \w
_diffrn_radiation_monochromator graphite
_diffrn_radiation_source 'normal-focus sealed tube'
_diffrn_radiation_type MoK\a
_diffrn_radiation_wavelength 0.71069
_diffrn_reflns_av_R_equivalents 0.0394
_diffrn_reflns_av_sigmaI/netI 0.1143
_diffrn_reflns_limit_h_max 20
_diffrn_reflns_limit_h_min 0
_diffrn_reflns_limit_k_max 14
_diffrn_reflns_limit_k_min -8
_diffrn_reflns_limit_l_max 28
_diffrn_reflns_limit_l_min -29
_diffrn_reflns_number 10018
_diffrn_reflns_theta_full 25.00
_diffrn_reflns_theta_max 25.00
_diffrn_reflns_theta_min 1.89
_diffrn_standards_decay_% 10
_diffrn_standards_interval_count 97
_diffrn_standards_number 3
_exptl_absorpt_coefficient_mu 0.951
_exptl_absorpt_correction_T_max 0.827
_exptl_absorpt_correction_T_min 0.718
_exptl_absorpt_correction_type '\y scan'
_exptl_absorpt_process_details '(North et al., 1968)'
_exptl_crystal_colour yellow
_exptl_crystal_density_diffrn 1.514
_exptl_crystal_density_method 'not measured'
_exptl_crystal_description plate
_exptl_crystal_F_000 2314
_exptl_crystal_size_max 0.5
_exptl_crystal_size_mid 0.3
_exptl_crystal_size_min 0.2
_refine_diff_density_max 1.011
_refine_diff_density_min -1.109
_refine_ls_extinction_method none
_refine_ls_goodness_of_fit_ref 1.047
_refine_ls_hydrogen_treatment constr
_refine_ls_matrix_type full
_refine_ls_number_parameters 533
_refine_ls_number_reflns 8811
_refine_ls_number_restraints 19
_refine_ls_restrained_S_all 1.046
_refine_ls_R_factor_all 0.1696
_refine_ls_R_factor_gt 0.0797
_refine_ls_shift/su_max <0.001
_refine_ls_shift/su_mean 0.000
_refine_ls_structure_factor_coef Fsqd
_refine_ls_weighting_details 'calc w = 1/[\s^2^(Fo^2^)+(0.0838P)^2^+23.3179P] where P = (Fo^2^+2Fc^2^)/3'
_refine_ls_weighting_scheme calc
_refine_ls_wR_factor_gt 0.1807
_refine_ls_wR_factor_ref 0.2233
_reflns_number_gt 4795
_reflns_number_total 8811
_reflns_threshold_expression I>2\s(I)
_cod_data_source_file na1568.cif
_cod_data_source_block I
_cod_original_cell_volume 5004.1(9)
_cod_original_sg_symbol_H-M 'P 21/c'
_cod_original_formula_sum 'C44.40 H46.50 Cl9.50 N O P3 Ru'
_cod_database_code 2012766
_cod_database_fobs_code 2012766

loop_
_symmetry_equiv_pos_as_xyz
'x, y, z'
'-x, y+1/2, -z+1/2'
'-x, -y, -z'
'x, -y-1/2, z-1/2'

loop_
_atom_site_label
_atom_site_fract_x
_atom_site_fract_y
_atom_site_fract_z
_atom_site_U_iso_or_equiv
_atom_site_adp_type
_atom_site_calc_flag
_atom_site_refinement_flags
_atom_site_occupancy
_atom_site_disorder_assembly
_atom_site_disorder_group
_atom_site_type_symbol
Ru -0.33330(4) 0.84994(6) -0.24476(3) 0.0334(2) Uani d . 1 . . Ru
Cl1 -0.25206(13) 0.7588(2) -0.29487(9) 0.0476(6) Uani d . 1 . . Cl
Cl2 -0.40038(14) 0.67090(18) -0.24200(10) 0.0461(6) Uani d . 1 . . Cl
P1 -0.45084(13) 0.88285(19) -0.32270(9) 0.0377(5) Uani d . 1 . . P
P2 -0.24359(14) 0.8031(2) -0.15485(9) 0.0385(5) Uani d . 1 . . P
P3 -0.28817(14) 1.02386(19) -0.24611(9) 0.0380(5) Uani d . 1 . . P
N -0.4058(4) 0.9222(6) -0.1972(3) 0.0385(17) Uani d . 1 . . N
C11 -0.4602(5) 0.9915(8) -0.3766(3) 0.043(2) Uani d . 1 . . C
C12 -0.4130(5) 0.9771(8) -0.4109(4) 0.048(2) Uani d . 1 . . C
H12 -0.3795 0.9159 -0.4061 0.058 Uiso calc R 1 . . H
C13 -0.4161(6) 1.0546(9) -0.4524(4) 0.058(3) Uani d . 1 . . C
H13 -0.3832 1.0463 -0.4748 0.069 Uiso calc R 1 . . H
C14 -0.4672(7) 1.1435(9) -0.4608(4) 0.063(3) Uani d . 1 . . C
H14 -0.4705 1.1937 -0.4897 0.075 Uiso calc R 1 . . H
C15 -0.5139(7) 1.1581(9) -0.4262(4) 0.066(3) Uani d . 1 . . C
H15 -0.5474 1.2194 -0.4312 0.079 Uiso calc R 1 . . H
C16 -0.5111(6) 1.0819(8) -0.3840(4) 0.055(3) Uani d . 1 . . C
H16 -0.5429 1.0913 -0.3610 0.066 Uiso calc R 1 . . H
C21 -0.5006(5) 0.7707(8) -0.3719(4) 0.043(2) Uani d . 1 . . C
C22 -0.5832(6) 0.7809(9) -0.4029(4) 0.058(3) Uani d . 1 . . C
H22 -0.6136 0.8405 -0.3980 0.069 Uiso calc R 1 . . H
C23 -0.6176(8) 0.6957(12) -0.4420(4) 0.078(4) Uani d . 1 . . C
H23 -0.6726 0.6994 -0.4621 0.093 Uiso calc R 1 . . H
C24 -0.5758(9) 0.6090(11) -0.4520(5) 0.077(4) Uani d . 1 . . C
H24 -0.6005 0.5559 -0.4791 0.092 Uiso calc R 1 . . H
C25 -0.4951(8) 0.6023(9) -0.4205(5) 0.067(3) Uani d . 1 . . C
H25 -0.4654 0.5425 -0.4262 0.080 Uiso calc R 1 . . H
C26 -0.4562(7) 0.6816(8) -0.3805(4) 0.053(3) Uani d . 1 . . C
H26 -0.4016 0.6750 -0.3599 0.063 Uiso calc R 1 . . H
C31 -0.2439(5) 0.6595(7) -0.1324(4) 0.044(2) Uani d . 1 . . C
C32 -0.2608(6) 0.6265(9) -0.0849(4) 0.056(3) Uani d . 1 . . C
H32 -0.2746 0.6799 -0.0629 0.068 Uiso calc R 1 . . H
C33 -0.2582(7) 0.5169(10) -0.0682(5) 0.073(3) Uani d . 1 . . C
H33 -0.2702 0.4972 -0.0358 0.088 Uiso calc R 1 . . H
C34 -0.2377(7) 0.4395(10) -0.1000(6) 0.078(4) Uani d . 1 . . C
H34 -0.2349 0.3658 -0.0891 0.093 Uiso calc R 1 . . H
C35 -0.2210(7) 0.4675(10) -0.1480(6) 0.074(3) Uani d . 1 . . C
H35 -0.2075 0.4134 -0.1697 0.088 Uiso calc R 1 . . H
C36 -0.2245(6) 0.5782(8) -0.1640(5) 0.060(3) Uani d . 1 . . C
H36 -0.2134 0.5973 -0.1967 0.072 Uiso calc R 1 . . H
C41 -0.1348(6) 0.8266(7) -0.1261(4) 0.045(2) Uani d . 1 . . C
C42 -0.0966(6) 0.8716(8) -0.0720(4) 0.057(3) Uani d . 1 . . C
H42 -0.1271 0.8970 -0.0503 0.068 Uiso calc R 1 . . H
C43 -0.0137(7) 0.8779(9) -0.0514(5) 0.069(3) Uani d . 1 . . C
H43 0.0115 0.9074 -0.0155 0.083 Uiso calc R 1 . . H
C44 0.0322(7) 0.8417(11) -0.0825(5) 0.077(4) Uani d . 1 . . C
H44 0.0881 0.8463 -0.0677 0.093 Uiso calc R 1 . . H
C45 -0.0052(6) 0.7972(9) -0.1371(5) 0.063(3) Uani d . 1 . . C
H45 0.0255 0.7728 -0.1589 0.075 Uiso calc R 1 . . H
C46 -0.0881(6) 0.7908(8) -0.1574(4) 0.051(2) Uani d . 1 . . C
H46 -0.1133 0.7615 -0.1933 0.061 Uiso calc R 1 . . H
C51 -0.1967(5) 1.0754(8) -0.1911(4) 0.045(2) Uani d . 1 . . C
C52 -0.1220(6) 1.0506(8) -0.1956(5) 0.056(3) Uani d . 1 . . C
H52 -0.1192 1.0080 -0.2259 0.067 Uiso calc R 1 . . H
C53 -0.0507(6) 1.0883(10) -0.1555(5) 0.067(3) Uani d . 1 . . C
H53 -0.0010 1.0695 -0.1587 0.081 Uiso calc R 1 . . H
C54 -0.0543(7) 1.1532(10) -0.1115(5) 0.071(3) Uani d . 1 . . C
H54 -0.0071 1.1800 -0.0850 0.085 Uiso calc R 1 . . H
C55 -0.1264(7) 1.1777(9) -0.1068(4) 0.063(3) Uani d . 1 . . C
H55 -0.1284 1.2205 -0.0764 0.075 Uiso calc R 1 . . H
C56 -0.1981(6) 1.1410(8) -0.1462(4) 0.055(3) Uani d . 1 . . C
H56 -0.2472 1.1606 -0.1423 0.066 Uiso calc R 1 . . H
C61 -0.2705(6) 1.0884(9) -0.3081(4) 0.050(2) Uani d . 1 . . C
C62 -0.2948(7) 1.1965(9) -0.3249(5) 0.064(3) Uani d . 1 . . C
H62 -0.3245 1.2357 -0.3065 0.076 Uiso calc R 1 . . H
C63 -0.2752(8) 1.2449(11) -0.3681(5) 0.078(4) Uani d . 1 . . C
H63 -0.2918 1.3166 -0.3796 0.094 Uiso calc R 1 . . H
C64 -0.2307(8) 1.1860(12) -0.3943(5) 0.082(4) Uani d . 1 . . C
H64 -0.2182 1.2181 -0.4242 0.098 Uiso calc R 1 . . H
C65 -0.2051(7) 1.0842(12) -0.3781(5) 0.075(3) Uani d . 1 . . C
H65 -0.1727 1.0483 -0.3956 0.090 Uiso calc R 1 . . H
C66 -0.2255(6) 1.0304(10) -0.3358(4) 0.058(3) Uani d . 1 . . C
H66 -0.2097 0.9577 -0.3260 0.069 Uiso calc R 1 . . H
C71 -0.4924(6) 0.8907(8) -0.2246(4) 0.049(2) Uani d . 1 . . C
H711 -0.5248 0.9266 -0.2049 0.059 Uiso calc R 1 . . H
H712 -0.4980 0.8115 -0.2214 0.059 Uiso calc R 1 . . H
C72 -0.5237(5) 0.9234(8) -0.2873(4) 0.046(2) Uani d . 1 . . C
H721 -0.5321 1.0026 -0.2905 0.055 Uiso calc R 1 . . H
H722 -0.5751 0.8876 -0.3058 0.055 Uiso calc R 1 . . H
C81 -0.3793(6) 0.8758(8) -0.1379(4) 0.046(2) Uani d . 1 . . C
H811 -0.3970 0.7997 -0.1392 0.055 Uiso calc R 1 . . H
H812 -0.4047 0.9173 -0.1151 0.055 Uiso calc R 1 . . H
C82 -0.2879(6) 0.8808(8) -0.1100(4) 0.047(2) Uani d . 1 . . C
H821 -0.2722 0.8487 -0.0723 0.056 Uiso calc R 1 . . H
H822 -0.2696 0.9568 -0.1067 0.056 Uiso calc R 1 . . H
C91 -0.3996(6) 1.0476(7) -0.1921(4) 0.042(2) Uani d . 1 . . C
H911 -0.4525 1.0765 -0.1953 0.050 Uiso calc R 1 . . H
H912 -0.3636 1.0657 -0.1543 0.050 Uiso calc R 1 . . H
C92 -0.3702(5) 1.1060(7) -0.2344(4) 0.044(2) Uani d . 1 . . C
H921 -0.3503 1.1788 -0.2204 0.053 Uiso calc R 1 . . H
H922 -0.4142 1.1147 -0.2699 0.053 Uiso calc R 1 . . H
O 0.3225(8) 0.5235(11) 0.3028(6) 0.185(7) Uani d . 1 . . O
H1O 0.2714 0.5244 0.2880 0.222 Uiso d RD 1 . . H
H2O 0.3406 0.4743 0.2859 0.222 Uiso d RD 1 . . H
C1A 0.0398(2) 0.6052(5) 0.2053(3) 0.095(4) Uiso d D 1 . . C
H1A 0.0435 0.6122 0.1671 0.114 Uiso calc R 1 A 1 H
Cl1A 0.0416(5) 0.4661(6) 0.2247(4) 0.155(3) Uiso d PD 0.70 B 1 Cl
Cl2A 0.1205(3) 0.6730(5) 0.2550(2) 0.1021(17) Uiso d PD 0.70 B 1 Cl
Cl3A -0.0460(3) 0.6736(7) 0.2094(4) 0.1068(18) Uiso d PD 0.70 B 1 Cl
Cl11 0.0128(12) 0.4700(7) 0.1820(9) 0.155(3) Uiso d PD 0.30 B 2 Cl
Cl21 0.1220(6) 0.6264(13) 0.2672(4) 0.1021(17) Uiso d PD 0.30 B 2 Cl
Cl31 -0.0566(6) 0.6554(17) 0.1983(9) 0.1068(18) Uiso d PD 0.30 B 2 Cl
C2B 0.2345(3) 0.3280(6) 0.4177(3) 0.092(4) Uiso d D 1 . . C
H2B 0.2366 0.3101 0.3799 0.110 Uiso calc R 1 C 1 H
Cl1B 0.3322(3) 0.3360(7) 0.4668(3) 0.100(2) Uiso d PD 0.60 D 1 Cl
Cl2B 0.1742(5) 0.2324(7) 0.4378(4) 0.128(3) Uiso d PD 0.60 D 1 Cl
Cl3B 0.1844(8) 0.4536(8) 0.4160(6) 0.194(5) Uiso d PD 0.60 D 1 Cl
Cl12 0.3246(3) 0.2772(7) 0.4658(3) 0.071(2) Uiso d PD 0.40 D 2 Cl
Cl22 0.1556(6) 0.2898(12) 0.4422(5) 0.124(4) Uiso d PD 0.40 D 2 Cl
Cl32 0.2358(13) 0.4725(6) 0.4202(8) 0.191(7) Uiso d PD 0.40 D 2 Cl
C3C 0.0000 0.5000 0.0000 0.045(16) Uiso d SPD 0.20 . 1 C
H3CA 0.0442 0.5137 0.0342 0.054 Uiso d PR 0.20 . 1 H
Cl1C -0.0495(16) 0.6276(11) -0.0124(13) 0.140(9) Uiso d PD 0.20 . 1 Cl
Cl2C 0.0464(17) 0.427(3) -0.0413(12) 0.166(12) Uiso d PD 0.20 . 1 Cl
Cl3C -0.0618(12) 0.412(2) 0.0232(11) 0.132(8) Uiso d PD 0.20 . 1 Cl
C3CA 0.0402(13) 0.4921(13) 0.0224(7) 0.065(10) Uiso d PD 0.30 . 2 C
H3CB 0.0961 0.4898 0.0455 0.078 Uiso d PR 0.30 . 2 H
Cl13 0.0097(15) 0.3889(17) -0.0293(10) 0.166(8) Uiso d PD 0.30 . 2 Cl
Cl23 0.0090(13) 0.6153(13) -0.0151(8) 0.138(6) Uiso d PD 0.30 . 2 Cl
Cl33 -0.0282(15) 0.479(3) 0.0597(10) 0.196(9) Uiso d PD 0.30 . 2 Cl

loop_
_atom_site_aniso_label
_atom_site_aniso_U_11
_atom_site_aniso_U_22
_atom_site_aniso_U_33
_atom_site_aniso_U_12
_atom_site_aniso_U_13
_atom_site_aniso_U_23
Ru 0.0347(4) 0.0352(4) 0.0323(4) 0.0004(3) 0.0139(3) -0.0023(3)
Cl1 0.0478(13) 0.0558(14) 0.0461(13) 0.0014(11) 0.0248(11) -0.0108(11)
Cl2 0.0498(13) 0.0391(13) 0.0519(13) -0.0073(10) 0.0201(11) 0.0001(10)
P1 0.0362(12) 0.0396(13) 0.0381(12) -0.0003(10) 0.0134(10) -0.0024(10)
P2 0.0417(13) 0.0419(13) 0.0320(12) 0.0033(10) 0.0122(10) 0.0012(10)
P3 0.0400(13) 0.0355(13) 0.0369(12) -0.0024(10) 0.0106(10) -0.0010(10)
N 0.034(4) 0.045(4) 0.039(4) 0.003(3) 0.015(3) 0.003(3)
C11 0.046(5) 0.049(6) 0.031(4) -0.017(5) 0.009(4) -0.002(4)
C12 0.044(5) 0.058(6) 0.037(5) -0.003(5) 0.007(4) 0.004(5)
C13 0.059(6) 0.073(8) 0.045(6) -0.009(6) 0.021(5) -0.005(5)
C14 0.082(8) 0.052(6) 0.046(6) -0.006(6) 0.010(5) 0.014(5)
C15 0.076(8) 0.062(7) 0.052(6) 0.016(6) 0.013(6) 0.018(6)
C16 0.056(6) 0.054(6) 0.054(6) 0.016(5) 0.016(5) 0.009(5)
C21 0.044(5) 0.045(5) 0.036(5) -0.004(4) 0.009(4) -0.003(4)
C22 0.054(6) 0.067(7) 0.051(6) -0.013(5) 0.015(5) -0.003(5)
C23 0.084(9) 0.104(10) 0.037(6) -0.049(8) 0.008(6) -0.005(6)
C24 0.119(12) 0.069(8) 0.046(6) -0.035(8) 0.030(7) -0.014(6)
C25 0.091(9) 0.051(7) 0.066(7) -0.002(6) 0.034(7) -0.009(6)
C26 0.065(7) 0.055(6) 0.041(5) -0.018(5) 0.022(5) -0.008(4)
C31 0.042(5) 0.038(5) 0.050(5) 0.002(4) 0.014(4) 0.001(4)
C32 0.065(7) 0.056(7) 0.056(6) 0.005(5) 0.030(5) 0.006(5)
C33 0.079(8) 0.073(8) 0.071(8) 0.003(7) 0.027(7) 0.024(7)
C34 0.069(8) 0.054(7) 0.118(11) 0.012(6) 0.042(8) 0.021(7)
C35 0.073(8) 0.054(7) 0.110(10) 0.011(6) 0.051(8) 0.005(7)
C36 0.070(7) 0.046(6) 0.071(7) 0.008(5) 0.034(6) 0.000(5)
C41 0.056(6) 0.038(5) 0.040(5) 0.014(4) 0.014(4) 0.001(4)
C42 0.068(7) 0.051(6) 0.046(6) 0.007(5) 0.012(5) 0.000(5)
C43 0.055(7) 0.065(8) 0.060(7) -0.004(6) -0.020(6) -0.012(6)
C44 0.045(6) 0.087(9) 0.085(9) -0.005(7) 0.002(6) 0.002(7)
C45 0.039(6) 0.068(7) 0.079(8) 0.001(5) 0.017(5) -0.008(6)
C46 0.046(6) 0.051(6) 0.054(6) 0.004(5) 0.015(5) -0.006(5)
C51 0.044(5) 0.049(6) 0.036(5) -0.005(4) 0.005(4) 0.005(4)
C52 0.051(6) 0.048(6) 0.066(7) -0.002(5) 0.016(5) 0.002(5)
C53 0.040(6) 0.085(8) 0.066(7) -0.006(6) 0.003(5) 0.011(7)
C54 0.060(7) 0.062(7) 0.073(8) -0.013(6) -0.001(6) -0.010(6)
C55 0.062(7) 0.055(7) 0.055(6) 0.000(5) -0.002(5) -0.015(5)
C56 0.053(6) 0.047(6) 0.055(6) -0.002(5) 0.005(5) -0.012(5)
C61 0.044(5) 0.061(7) 0.041(5) -0.019(5) 0.008(4) 0.003(5)
C62 0.062(7) 0.054(7) 0.065(7) -0.013(5) 0.009(6) 0.014(6)
C63 0.079(9) 0.069(8) 0.068(8) -0.020(7) 0.001(7) 0.022(7)
C64 0.080(9) 0.105(11) 0.065(8) -0.012(8) 0.030(7) 0.029(8)
C65 0.067(8) 0.102(10) 0.062(7) -0.012(7) 0.031(6) 0.017(7)
C66 0.062(7) 0.070(7) 0.046(6) 0.000(6) 0.025(5) 0.012(5)
C71 0.051(6) 0.053(6) 0.052(6) 0.002(5) 0.029(5) 0.001(5)
C72 0.042(5) 0.052(6) 0.043(5) -0.001(5) 0.013(4) -0.006(4)
C81 0.060(6) 0.047(6) 0.036(5) 0.008(5) 0.023(4) -0.001(4)
C82 0.056(6) 0.052(6) 0.035(5) 0.016(5) 0.018(4) 0.000(4)
C91 0.047(5) 0.040(5) 0.040(5) 0.009(4) 0.016(4) -0.009(4)
C92 0.048(5) 0.033(5) 0.049(5) 0.002(4) 0.012(4) -0.005(4)
O 0.149(11) 0.149(12) 0.234(16) 0.028(10) 0.032(11) -0.076(11)

loop_
_atom_type_symbol
_atom_type_description
_atom_type_scat_dispersion_real
_atom_type_scat_dispersion_imag
_atom_type_scat_source
C C 0.0033 0.0016 'International Tables Vol C Tables 4.2.6.8 and 6.1.1.4'
H H 0.0000 0.0000 'International Tables Vol C Tables 4.2.6.8 and 6.1.1.4'
P P 0.1023 0.0942 'International Tables Vol C Tables 4.2.6.8 and 6.1.1.4'
Cl Cl 0.1484 0.1585 'International Tables Vol C Tables 4.2.6.8 and 6.1.1.4'
N N 0.0061 0.0033 'International Tables Vol C Tables 4.2.6.8 and 6.1.1.4'
Ru Ru -1.2594 0.8363 'International Tables Vol C Tables 4.2.6.8 and 6.1.1.4'
O O 0.0106 0.0060 'International Tables Vol C Tables 4.2.6.8 and 6.1.1.4'

loop_
_geom_angle_atom_site_label_1
_geom_angle_atom_site_label_2
_geom_angle_atom_site_label_3
_geom_angle_site_symmetry_1
_geom_angle_site_symmetry_3
_geom_angle
_geom_angle_publ_flag
N Ru P3 . . 84.5(2) y
N Ru P2 . . 84.55(19) y
P3 Ru P2 . . 96.44(9) y
N Ru P1 . . 82.68(19) y
P3 Ru P1 . . 92.61(8) y
P2 Ru P1 . . 163.56(8) y
N Ru Cl1 . . 176.6(2) y
P3 Ru Cl1 . . 98.47(9) y
P2 Ru Cl1 . . 93.41(8) y
P1 Ru Cl1 . . 98.81(8) y
N Ru Cl2 . . 88.2(2) y
P3 Ru Cl2 . . 171.89(9) y
P2 Ru Cl2 . . 86.38(8) y
P1 Ru Cl2 . . 82.92(8) y
Cl1 Ru Cl2 . . 88.93(8) y
C72 P1 C21 . . 105.4(4) n
C72 P1 C11 . . 104.5(4) n
C21 P1 C11 . . 97.5(4) n
C72 P1 Ru . . 101.9(3) n
C21 P1 Ru . . 121.2(3) n
C11 P1 Ru . . 124.3(3) n
C82 P2 C41 . . 106.3(4) n
C82 P2 C31 . . 104.9(4) n
C41 P2 C31 . . 97.8(4) n
C82 P2 Ru . . 100.1(3) n
C41 P2 Ru . . 128.5(3) n
C31 P2 Ru . . 117.0(3) n
C51 P3 C61 . . 97.8(4) n
C51 P3 C92 . . 103.4(4) n
C61 P3 C92 . . 104.9(5) n
C51 P3 Ru . . 122.0(3) n
C61 P3 Ru . . 124.4(3) n
C92 P3 Ru . . 101.8(3) n
C71 N C81 . . 107.0(7) n
C71 N C91 . . 109.1(7) n
C81 N C91 . . 107.3(7) n
C71 N Ru . . 109.5(5) n
C81 N Ru . . 109.7(5) n
C91 N Ru . . 114.0(5) n
C12 C11 C16 . . 120.5(9) n
C12 C11 P1 . . 115.6(7) n
C16 C11 P1 . . 123.9(7) n
C11 C12 C13 . . 119.6(10) n
C11 C12 H12 . . 120.2 n
C13 C12 H12 . . 120.2 n
C14 C13 C12 . . 120.4(10) n
C14 C13 H13 . . 119.8 n
C12 C13 H13 . . 119.8 n
C13 C14 C15 . . 119.8(10) n
C13 C14 H14 . . 120.1 n
C15 C14 H14 . . 120.1 n
C14 C15 C16 . . 120.5(10) n
C14 C15 H15 . . 119.7 n
C16 C15 H15 . . 119.7 n
C11 C16 C15 . . 119.1(10) n
C11 C16 H16 . . 120.5 n
C15 C16 H16 . . 120.5 n
C26 C21 C22 . . 120.8(9) n
C26 C21 P1 . . 120.6(7) n
C22 C21 P1 . . 118.5(7) n
C21 C22 C23 . . 116.4(11) n
C21 C22 H22 . . 121.8 n
C23 C22 H22 . . 121.8 n
C24 C23 C22 . . 124.2(12) n
C24 C23 H23 . . 117.9 n
C22 C23 H23 . . 117.9 n
C23 C24 C25 . . 117.4(11) n
C23 C24 H24 . . 121.3 n
C25 C24 H24 . . 121.3 n
C24 C25 C26 . . 122.4(11) n
C24 C25 H25 . . 118.8 n
C26 C25 H25 . . 118.8 n
C21 C26 C25 . . 118.8(10) n
C21 C26 H26 . . 120.6 n
C25 C26 H26 . . 120.6 n
C32 C31 C36 . . 116.8(9) n
C32 C31 P2 . . 124.4(7) n
C36 C31 P2 . . 118.7(7) n
C31 C32 C33 . . 122.9(10) n
C31 C32 H32 . . 118.6 n
C33 C32 H32 . . 118.6 n
C34 C33 C32 . . 118.4(11) n
C34 C33 H33 . . 120.8 n
C32 C33 H33 . . 120.8 n
C33 C34 C35 . . 121.2(11) n
C33 C34 H34 . . 119.4 n
C35 C34 H34 . . 119.4 n
C34 C35 C36 . . 119.3(12) n
C34 C35 H35 . . 120.4 n
C36 C35 H35 . . 120.4 n
C31 C36 C35 . . 121.4(11) n
C31 C36 H36 . . 119.3 n
C35 C36 H36 . . 119.3 n
C46 C41 C42 . . 118.9(9) n
C46 C41 P2 . . 118.0(7) n
C42 C41 P2 . . 123.0(8) n
C43 C42 C41 . . 119.5(10) n
C43 C42 H42 . . 120.2 n
C41 C42 H42 . . 120.2 n
C44 C43 C42 . . 121.3(10) n
C44 C43 H43 . . 119.4 n
C42 C43 H43 . . 119.4 n
C43 C44 C45 . . 120.1(10) n
C43 C44 H44 . . 120.0 n
C45 C44 H44 . . 120.0 n
C46 C45 C44 . . 118.3(10) n
C46 C45 H45 . . 120.8 n
C44 C45 H45 . . 120.8 n
C41 C46 C45 . . 122.0(10) n
C41 C46 H46 . . 119.0 n
C45 C46 H46 . . 119.0 n
C56 C51 C52 . . 117.4(9) n
C56 C51 P3 . . 123.8(8) n
C52 C51 P3 . . 118.8(7) n
C51 C52 C53 . . 121.3(10) n
C51 C52 H52 . . 119.4 n
C53 C52 H52 . . 119.4 n
C54 C53 C52 . . 119.8(11) n
C54 C53 H53 . . 120.1 n
C52 C53 H53 . . 120.1 n
C55 C54 C53 . . 119.4(10) n
C55 C54 H54 . . 120.3 n
C53 C54 H54 . . 120.3 n
C54 C55 C56 . . 121.8(10) n
C54 C55 H55 . . 119.1 n
C56 C55 H55 . . 119.1 n
C51 C56 C55 . . 120.3(10) n
C51 C56 H56 . . 119.9 n
C55 C56 H56 . . 119.9 n
C62 C61 C66 . . 119.2(10) n
C62 C61 P3 . . 122.0(9) n
C66 C61 P3 . . 118.6(8) n
C63 C62 C61 . . 120.6(12) n
C63 C62 H62 . . 119.7 n
C61 C62 H62 . . 119.7 n
C62 C63 C64 . . 118.8(12) n
C62 C63 H63 . . 120.6 n
C64 C63 H63 . . 120.6 n
C65 C64 C63 . . 121.8(12) n
C65 C64 H64 . . 119.1 n
C63 C64 H64 . . 119.1 n
C64 C65 C66 . . 121.5(13) n
C64 C65 H65 . . 119.3 n
C66 C65 H65 . . 119.3 n
C65 C66 C61 . . 118.0(11) n
C65 C66 H66 . . 121.0 n
C61 C66 H66 . . 121.0 n
N C71 C72 . . 111.7(7) n
N C71 H711 . . 109.3 n
C72 C71 H711 . . 109.3 n
N C71 H712 . . 109.3 n
C72 C71 H712 . . 109.3 n
H711 C71 H712 . . 107.9 n
C71 C72 P1 . . 110.4(6) n
C71 C72 H721 . . 109.6 n
P1 C72 H721 . . 109.6 n
C71 C72 H722 . . 109.6 n
P1 C72 H722 . . 109.6 n
H721 C72 H722 . . 108.1 n
N C81 C82 . . 111.8(7) n
N C81 H811 . . 109.3 n
C82 C81 H811 . . 109.3 n
N C81 H812 . . 109.3 n
C82 C81 H812 . . 109.3 n
H811 C81 H812 . . 107.9 n
C81 C82 P2 . . 107.3(6) n
C81 C82 H821 . . 110.3 n
P2 C82 H821 . . 110.3 n
C81 C82 H822 . . 110.3 n
P2 C82 H822 . . 110.3 n
H821 C82 H822 . . 108.5 n
C92 C91 N . . 116.2(7) n
C92 C91 H911 . . 108.2 n
N C91 H911 . . 108.2 n
C92 C91 H912 . . 108.2 n
N C91 H912 . . 108.2 n
H911 C91 H912 . . 107.4 n
C91 C92 P3 . . 108.9(6) n
C91 C92 H921 . . 109.9 n
P3 C92 H921 . . 109.9 n
C91 C92 H922 . . 109.9 n
P3 C92 H922 . . 109.9 n
H921 C92 H922 . . 108.3 n
H1O O H2O . . 107.8 n
Cl11 C1A Cl31 . . 98.4(10) n
Cl11 C1A Cl2A . . 137.9(8) n
Cl31 C1A Cl2A . . 115.9(8) n
Cl11 C1A Cl21 . . 118.9(9) n
Cl31 C1A Cl21 . . 121.7(10) n
Cl2A C1A Cl21 . . 21.0(5) n
Cl11 C1A Cl3A . . 108.6(8) n
Cl31 C1A Cl3A . . 11.6(9) n
Cl2A C1A Cl3A . . 104.3(4) n
Cl21 C1A Cl3A . . 110.7(6) n
Cl11 C1A Cl1A . . 33.8(7) n
Cl31 C1A Cl1A . . 106.9(9) n
Cl2A C1A Cl1A . . 108.6(5) n
Cl21 C1A Cl1A . . 87.8(7) n
Cl3A C1A Cl1A . . 112.2(6) n
Cl11 C1A H1A . . 81.7 n
Cl31 C1A H1A . . 104.2 n
Cl2A C1A H1A . . 110.5 n
Cl21 C1A H1A . . 123.0 n
Cl3A C1A H1A . . 110.5 n
Cl1A C1A H1A . . 110.5 n
Cl22 C2B Cl1B . . 118.3(6) n
Cl22 C2B Cl3B . . 77.9(7) n
Cl1B C2B Cl3B . . 109.7(7) n
Cl22 C2B Cl12 . . 107.8(6) n
Cl1B C2B Cl12 . . 23.9(3) n
Cl3B C2B Cl12 . . 130.9(7) n
Cl22 C2B Cl32 . . 104.7(10) n
Cl1B C2B Cl32 . . 85.5(8) n
Cl3B C2B Cl32 . . 29.8(7) n
Cl12 C2B Cl32 . . 109.2(8) n
Cl22 C2B Cl2B . . 26.1(5) n
Cl1B C2B Cl2B . . 112.4(5) n
Cl3B C2B Cl2B . . 103.7(7) n
Cl12 C2B Cl2B . . 93.7(5) n
Cl32 C2B Cl2B . . 130.8(9) n
Cl22 C2B H2B . . 124.3 n
Cl1B C2B H2B . . 110.3 n
Cl3B C2B H2B . . 110.3 n
Cl12 C2B H2B . . 105.6 n
Cl32 C2B H2B . . 104.6 n
Cl2B C2B H2B . . 110.3 n
Cl1C C3C Cl1C 3_565 . 180.0(16) n
Cl1C C3C Cl2C 3_565 . 50.0(16) n
Cl1C C3C Cl2C . . 130.0(16) n
Cl1C C3C Cl2C 3_565 3_565 130.0(16) n
Cl1C C3C Cl2C . 3_565 50.0(16) n
Cl2C C3C Cl2C . 3_565 180.0(13) n
Cl1C C3C Cl3C 3_565 3_565 105.7(12) n
Cl1C C3C Cl3C . 3_565 74.3(12) n
Cl2C C3C Cl3C . 3_565 69.7(16) n
Cl2C C3C Cl3C 3_565 3_565 110.3(16) n
Cl1C C3C Cl3C 3_565 . 74.3(12) n
Cl1C C3C Cl3C . . 105.7(12) n
Cl2C C3C Cl3C . . 110.3(16) n
Cl2C C3C Cl3C 3_565 . 69.7(16) n
Cl3C C3C Cl3C 3_565 . 180.0(13) n
Cl1C C3C H3CA 3_565 . 77.7 n
Cl1C C3C H3CA . . 102.3 n
Cl2C C3C H3CA . . 102.4 n
Cl2C C3C H3CA 3_565 . 77.6 n
Cl3C C3C H3CA 3_565 . 77.4 n
Cl3C C3C H3CA . . 102.6 n
Cl2C Cl1C C3C 3_565 . 65.0(8) n
Cl2C Cl1C Cl3C 3_565 3_565 104.8(14) n
C3C Cl1C Cl3C . 3_565 52.9(6) n
Cl1C Cl2C C3C 3_565 . 65.0(8) n
Cl1C Cl2C Cl3C 3_565 3_565 105.6(15) n
C3C Cl2C Cl3C . 3_565 55.1(8) n
C3C Cl3C Cl2C . 3_565 55.1(8) n
C3C Cl3C Cl1C . 3_565 52.8(6) n
Cl2C Cl3C Cl1C 3_565 3_565 100.8(10) n
C3CA C3CA Cl23 3_565 3_565 70.5(14) n
C3CA C3CA Cl13 3_565 3_565 65.4(12) n
Cl23 C3CA Cl13 3_565 3_565 115.8(18) n
C3CA C3CA Cl13 3_565 . 63.6(14) n
Cl23 C3CA Cl13 3_565 . 44.4(10) n
Cl13 C3CA Cl13 3_565 . 129.0(15) n
C3CA C3CA Cl23 3_565 . 55.9(11) n
Cl23 C3CA Cl23 3_565 . 126.4(15) n
Cl13 C3CA Cl23 3_565 . 42.4(9) n
Cl13 C3CA Cl23 . . 104.4(13) n
C3CA C3CA Cl33 3_565 . 76.6(18) n
Cl23 C3CA Cl33 3_565 . 61.9(13) n
Cl13 C3CA Cl33 3_565 . 64.2(14) n
Cl13 C3CA Cl33 . . 103.3(16) n
Cl23 C3CA Cl33 . . 102.4(15) n
C3CA C3CA Cl33 3_565 3_565 57.4(10) n
Cl23 C3CA Cl33 3_565 3_565 99.2(13) n
Cl13 C3CA Cl33 3_565 3_565 93.9(13) n
Cl13 C3CA Cl33 . 3_565 58.1(12) n
Cl23 C3CA Cl33 . 3_565 53.0(11) n
Cl33 C3CA Cl33 . 3_565 134.0(14) n
C3CA C3CA H3CA 3_565 . 112.3 n
Cl23 C3CA H3CA 3_565 . 128.7 n
Cl13 C3CA H3CA 3_565 . 47.4 n
Cl13 C3CA H3CA . . 172.2 n
Cl23 C3CA H3CA . . 77.0 n
Cl33 C3CA H3CA . . 69.0 n
Cl33 C3CA H3CA 3_565 . 126.2 n
C3CA C3CA H3CB 3_565 . 167.7 n
Cl23 C3CA H3CB 3_565 . 117.9 n
Cl13 C3CA H3CB 3_565 . 114.7 n
Cl13 C3CA H3CB . . 115.1 n
Cl23 C3CA H3CB . . 115.1 n
Cl33 C3CA H3CB . . 115.0 n
Cl33 C3CA H3CB 3_565 . 110.9 n
H3CA C3CA H3CB . . 70.4 n
Cl23 Cl13 C3CA 3_565 3_565 69.9(13) n
Cl23 Cl13 C3CA 3_565 . 58.8(13) n
C3CA Cl13 C3CA 3_565 . 51.0(15) n
Cl23 Cl13 Cl33 3_565 3_565 121.9(17) n
C3CA Cl13 Cl33 3_565 3_565 58.6(9) n
C3CA Cl13 Cl33 . 3_565 68.3(13) n
Cl13 Cl23 C3CA 3_565 3_565 76.8(13) n
Cl13 Cl23 Cl33 3_565 3_565 135.7(17) n
C3CA Cl23 Cl33 3_565 3_565 65.2(9) n
Cl13 Cl23 C3CA 3_565 . 67.7(15) n
C3CA Cl23 C3CA 3_565 . 53.6(15) n
Cl33 Cl23 C3CA 3_565 . 71.7(14) n
Cl13 Cl23 H3CA 3_565 . 58.2 n
C3CA Cl23 H3CA 3_565 . 62.1 n
Cl33 Cl23 H3CA 3_565 . 83.5 n
C3CA Cl23 H3CA . . 12.6 n
Cl23 Cl33 C3CA 3_565 . 52.9(11) n
Cl23 Cl33 Cl13 3_565 3_565 102.3(13) n
C3CA Cl33 Cl13 . 3_565 57.2(12) n
Cl23 Cl33 C3CA 3_565 3_565 55.3(9) n
C3CA Cl33 C3CA . 3_565 46.0(14) n
Cl13 Cl33 C3CA 3_565 3_565 53.6(8) n
Cl23 Cl33 H3CA 3_565 . 65.0 n
C3CA Cl33 H3CA . . 12.5 n
Cl13 Cl33 H3CA 3_565 . 50.1 n
C3CA Cl33 H3CA 3_565 . 53.2 n

loop_
_geom_bond_atom_site_label_1
_geom_bond_atom_site_label_2
_geom_bond_site_symmetry_2
_geom_bond_distance
_geom_bond_publ_flag
Ru N . 2.188(7) y
Ru P3 . 2.254(2) y
Ru P2 . 2.346(2) y
Ru P1 . 2.355(2) y
Ru Cl1 . 2.447(2) y
Ru Cl2 . 2.479(2) y
P1 C72 . 1.844(9) y
P1 C21 . 1.846(9) y
P1 C11 . 1.850(9) y
P2 C82 . 1.820(8) y
P2 C41 . 1.827(10) y
P2 C31 . 1.828(9) y
P3 C51 . 1.842(9) y
P3 C61 . 1.848(10) y
P3 C92 . 1.849(9) y
N C71 . 1.494(11) y
N C81 . 1.507(10) y
N C91 . 1.524(11) y
C11 C12 . 1.382(12) n
C11 C16 . 1.386(13) n
C12 C13 . 1.387(13) n
C12 H12 . 0.9300 n
C13 C14 . 1.373(15) n
C13 H13 . 0.9300 n
C14 C15 . 1.383(15) n
C14 H14 . 0.9300 n
C15 C16 . 1.388(14) n
C15 H15 . 0.9300 n
C16 H16 . 0.9300 n
C21 C26 . 1.388(13) n
C21 C22 . 1.406(13) n
C22 C23 . 1.410(15) n
C22 H22 . 0.9300 n
C23 C24 . 1.352(18) n
C23 H23 . 0.9300 n
C24 C25 . 1.376(17) n
C24 H24 . 0.9300 n
C25 C26 . 1.391(14) n
C25 H25 . 0.9300 n
C26 H26 . 0.9300 n
C31 C32 . 1.373(13) n
C31 C36 . 1.373(13) n
C32 C33 . 1.388(15) n
C32 H32 . 0.9300 n
C33 C34 . 1.352(17) n
C33 H33 . 0.9300 n
C34 C35 . 1.364(16) n
C34 H34 . 0.9300 n
C35 C36 . 1.394(15) n
C35 H35 . 0.9300 n
C36 H36 . 0.9300 n
C41 C46 . 1.375(12) n
C41 C42 . 1.402(13) n
C42 C43 . 1.375(14) n
C42 H42 . 0.9300 n
C43 C44 . 1.361(16) n
C43 H43 . 0.9300 n
C44 C45 . 1.410(16) n
C44 H44 . 0.9300 n
C45 C46 . 1.375(13) n
C45 H45 . 0.9300 n
C46 H46 . 0.9300 n
C51 C56 . 1.380(13) n
C51 C52 . 1.385(13) n
C52 C53 . 1.394(14) n
C52 H52 . 0.9300 n
C53 C54 . 1.369(16) n
C53 H53 . 0.9300 n
C54 C55 . 1.341(15) n
C54 H54 . 0.9300 n
C55 C56 . 1.389(13) n
C55 H55 . 0.9300 n
C56 H56 . 0.9300 n
C61 C62 . 1.397(14) n
C61 C66 . 1.399(14) n
C62 C63 . 1.367(15) n
C62 H62 . 0.9300 n
C63 C64 . 1.372(18) n
C63 H63 . 0.9300 n
C64 C65 . 1.328(18) n
C64 H64 . 0.9300 n
C65 C66 . 1.384(14) n
C65 H65 . 0.9300 n
C66 H66 . 0.9300 n
C71 C72 . 1.528(12) n
C71 H711 . 0.9700 n
C71 H712 . 0.9700 n
C72 H721 . 0.9700 n
C72 H722 . 0.9700 n
C81 C82 . 1.523(13) n
C81 H811 . 0.9700 n
C81 H812 . 0.9700 n
C82 H821 . 0.9700 n
C82 H822 . 0.9700 n
C91 C92 . 1.498(12) n
C91 H911 . 0.9700 n
C91 H912 . 0.9700 n
C92 H921 . 0.9700 n
C92 H922 . 0.9700 n
O H1O . 0.8495 n
O H2O . 0.8494 n
C1A Cl11 . 1.7494(10) n
C1A Cl31 . 1.7496(10) n
C1A Cl2A . 1.7497(11) n
C1A Cl21 . 1.7499(11) n
C1A Cl3A . 1.7503(10) n
C1A Cl1A . 1.7506(10) n
C1A H1A . 0.9800 n
C2B Cl22 . 1.7495(10) n
C2B Cl1B . 1.7498(11) n
C2B Cl3B . 1.7499(10) n
C2B Cl12 . 1.7501(11) n
C2B Cl32 . 1.7503(11) n
C2B Cl2B . 1.7505(10) n
C2B H2B . 0.9800 n
C3C Cl1C 3_565 1.7496(10) n
C3C Cl1C . 1.7496(10) n
C3C Cl2C . 1.7500(10) n
C3C Cl2C 3_565 1.7500(10) n
C3C Cl3C 3_565 1.7500(10) n
C3C Cl3C . 1.7500(10) n
C3C H3CA . 0.9600 n
Cl1C Cl2C 3_565 1.48(4) n
Cl1C Cl3C 3_565 2.11(3) n
Cl2C Cl1C 3_565 1.48(4) n
Cl2C Cl3C 3_565 2.00(4) n
Cl3C Cl2C 3_565 2.00(4) n
Cl3C Cl1C 3_565 2.11(3) n
C3CA C3CA 3_565 1.50(4) n
C3CA Cl23 3_565 1.54(3) n
C3CA Cl13 3_565 1.72(3) n
C3CA Cl13 . 1.7500(10) n
C3CA Cl23 . 1.7500(10) n
C3CA Cl33 . 1.7500(10) n
C3CA Cl33 3_565 2.02(3) n
C3CA H3CA . 0.3817 n
C3CA H3CB . 0.9600 n
Cl13 Cl23 3_565 1.26(3) n
Cl13 C3CA 3_565 1.72(3) n
Cl13 Cl33 3_565 1.85(3) n
Cl23 Cl13 3_565 1.26(3) n
Cl23 C3CA 3_565 1.54(3) n
Cl23 Cl33 3_565 1.70(3) n
Cl23 H3CA . 1.7052 n
Cl33 Cl23 3_565 1.70(3) n
Cl33 Cl13 3_565 1.85(3) n
Cl33 C3CA 3_565 2.02(3) n
Cl33 H3CA . 1.6523 n

loop_
_geom_hbond_atom_site_label_D
_geom_hbond_atom_site_label_H
_geom_hbond_atom_site_label_A
_geom_hbond_site_symmetry_A
_geom_hbond_distance_DH
_geom_hbond_distance_HA
_geom_hbond_distance_DA
_geom_hbond_angle_DHA
_geom_hbond_publ_flag
C2B H2B Cl1 3_565 0.98 2.38 3.349(7) 171 yes
C26 H26 Cl1 . 0.93 2.78 3.635(12) 153 yes
C66 H66 Cl1 . 0.93 2.71 3.521(11) 146 yes
C71 H712 Cl2 . 0.97 2.58 3.216(10) 122 yes
C72 H721 Cl2 2_454 0.97 2.62 3.455(10) 144 yes
C91 H911 Cl2 2_454 0.97 2.79 3.666(11) 151 yes
C46 H46 Cl1 . 0.93 2.88 3.698(9) 148 yes
C15 H15 Cl12 1_464 0.93 2.89 3.511(11) 126 yes
C66 H66 Cl31 4_575 0.93 2.89 3.590(18) 133 yes
C54 H54 Cl22 4_575 0.93 2.73 3.545(15) 146 yes
C54 H54 Cl13 1_565 0.93 2.87 3.50(2) 126 yes
O H1O Cl21 . 0.85 2.78 3.46(2) 151 yes
O H2O Cl2 3_565 0.85 2.46 3.31(2) 176 yes
